data_1570079
loop_
_publ_author_name
'Jena, Rohan'
'Laha, Subhajit'
'Dwarkanath, Nimish'
'Hazra, Arpan'
'Haldar, Ritesh'
'Balasubramanian, Sundaram'
'Maji, Tapas Kumar'

_publ_section_title
;
 Noncovalent interaction guided selectivity of haloaromatic isomers in a
 flexible porous coordination polymer.
;
_journal_issue 43
_journal_name_full 'Chemical science'
_journal_page_first 12321
_journal_page_last 12330
_journal_paper_doi 10.1039/d3sc03079b
_journal_volume 14
_journal_year 2023
_chemical_formula_sum 'C60 H34 Cl4 N4 O8 Zn2'
_chemical_formula_weight 1211.45
_space_group_crystal_system orthorhombic
_space_group_IT_number 60
_space_group_name_Hall '-P 2n 2ab'
_space_group_name_H-M_alt 'P b c n'
_atom_sites_solution_hydrogens geom
_audit_creation_method SHELXL-2018/3
_audit_update_record
;
2023-05-31 deposited with the CCDC.	2023-10-05 downloaded from the CCDC.
;
_cell_angle_alpha 90
_cell_angle_beta 90
_cell_angle_gamma 90
_cell_formula_units_Z 2
_cell_length_a 7.5165(2)
_cell_length_b 21.9107(6)
_cell_length_c 15.9258(4)
_cell_measurement_reflns_used 2305
_cell_measurement_temperature 293(2)
_cell_measurement_theta_max 24.999
_cell_measurement_theta_min 2.256
_cell_volume 2622.85(12)
_computing_structure_refinement 'SHELXL-2018/3 (Sheldrick, 2018)'
_computing_structure_solution 'SHELXT 2018/2 (Sheldrick, 2018)'
_diffrn_ambient_temperature 293(2)
_diffrn_measured_fraction_theta_full 0.998
_diffrn_measured_fraction_theta_max 0.998
_diffrn_measurement_device_type 'Bruker APEX-II CCD'
_diffrn_measurement_method '\f and \w scans'
_diffrn_radiation_type MoK\a
_diffrn_radiation_wavelength 0.71073
_diffrn_reflns_av_R_equivalents 0.0646
_diffrn_reflns_av_unetI/netI 0.0103
_diffrn_reflns_Laue_measured_fraction_full 0.998
_diffrn_reflns_Laue_measured_fraction_max 0.998
_diffrn_reflns_limit_h_max 8
_diffrn_reflns_limit_h_min -8
_diffrn_reflns_limit_k_max 26
_diffrn_reflns_limit_k_min -26
_diffrn_reflns_limit_l_max 18
_diffrn_reflns_limit_l_min -18
_diffrn_reflns_number 154088
_diffrn_reflns_point_group_measured_fraction_full 0.998
_diffrn_reflns_point_group_measured_fraction_max 0.998
_diffrn_reflns_theta_full 24.999
_diffrn_reflns_theta_max 24.999
_diffrn_reflns_theta_min 2.256
_exptl_absorpt_coefficient_mu 1.181
_exptl_crystal_colour 'Pale yellow'
_exptl_crystal_density_diffrn 1.534
_exptl_crystal_description Cuboid
_exptl_crystal_F_000 1228
_exptl_crystal_size_max 0.0961
_exptl_crystal_size_mid 0.0727
_exptl_crystal_size_min 0.0635
_refine_diff_density_max 2.768
_refine_diff_density_min -1.948
_refine_diff_density_rms 0.160
_refine_ls_extinction_method none
_refine_ls_goodness_of_fit_ref 1.819
_refine_ls_hydrogen_treatment constr
_refine_ls_matrix_type full
_refine_ls_number_parameters 155
_refine_ls_number_reflns 2301
_refine_ls_number_restraints 36
_refine_ls_restrained_S_all 1.853
_refine_ls_R_factor_all 0.1043
_refine_ls_R_factor_gt 0.0988
_refine_ls_shift/su_max 0.000
_refine_ls_shift/su_mean 0.000
_refine_ls_structure_factor_coef Fsqd
_refine_ls_weighting_details 'w=1/[\s^2^(Fo^2^)+(0.2000P)^2^] where P=(Fo^2^+2Fc^2^)/3'
_refine_ls_weighting_scheme calc
_refine_ls_wR_factor_gt 0.3606
_refine_ls_wR_factor_ref 0.3735
_reflns_Friedel_coverage 0.000
_reflns_number_gt 2034
_reflns_number_total 2301
_reflns_threshold_expression 'I > 2\s(I)'
_cod_data_source_file d3sc03079b2.cif
_cod_data_source_block o_DCB
_cod_depositor_comments 'Adding full bibliography for 1570070--1570080.cif.'
_cod_database_code 1570079
_shelx_shelxl_version_number 2018/3
_shelx_space_group_comment
;
The symmetry employed for this shelxl refinement is uniquely defined
by the following loop, which should always be used as a source of
symmetry information in preference to the above space-group names.
They are only intended as comments.
;

loop_
_space_group_symop_operation_xyz
'x, y, z'
'-x+1/2, -y+1/2, z+1/2'
'x+1/2, -y+1/2, -z'
'-x, y, -z+1/2'
'-x, -y, -z'
'x-1/2, y-1/2, -z-1/2'
'-x-1/2, y-1/2, z'
'x, -y, z-1/2'

loop_
_atom_site_label
_atom_site_type_symbol
_atom_site_fract_x
_atom_site_fract_y
_atom_site_fract_z
_atom_site_U_iso_or_equiv
_atom_site_adp_type
_atom_site_occupancy
_atom_site_site_symmetry_order
_atom_site_calc_flag
_atom_site_refinement_flags_posn
_atom_site_refinement_flags_adp
_atom_site_refinement_flags_occupancy
_atom_site_disorder_assembly
_atom_site_disorder_group
Zn1 Zn 0.000000 0.34037(4) 0.750000 0.0411(6) Uani 1 2 d S T P . .
Cl1 Cl 0.500000 0.034009 0.750000 0.239(5) Uani 1 2 d S TU P . .
O1 O 0.2480(5) 0.36894(17) 0.7157(2) 0.0530(11) Uani 1 1 d . . . . .
N1 N -0.0491(8) 0.2658(2) 0.6701(3) 0.0504(11) Uani 1 1 d . . . . .
C1 C 0.1955(7) 0.4017(2) 0.6546(3) 0.0435(12) Uani 1 1 d . . . . .
O2 O 0.0361(6) 0.4051(2) 0.6358(3) 0.0601(13) Uani 1 1 d . . . . .
C2 C 0.3337(6) 0.4351(2) 0.6046(3) 0.0385(11) Uani 1 1 d . . . . .
Cl3 Cl 0.413130 0.127981 0.592880 0.141(2) Uani 0.5 1 d . U P . .
C3 C 0.5152(6) 0.4261(3) 0.6218(4) 0.0428(14) Uani 1 1 d . . . . .
H3 H 0.549754 0.400840 0.665812 0.051 Uiso 1 1 calc R U . . .
C4 C 0.6404(6) 0.4545(2) 0.5737(3) 0.0430(12) Uani 1 1 d . . . . .
H4 H 0.760243 0.447080 0.584175 0.052 Uiso 1 1 calc R U . . .
C5 C 0.5923(7) 0.49506(19) 0.5082(3) 0.0356(12) Uani 1 1 d . . . . .
C6 C 0.2814(6) 0.4741(2) 0.5423(3) 0.0398(11) Uani 1 1 d . . . . .
H6 H 0.160725 0.480429 0.532814 0.048 Uiso 1 1 calc R U . . .
C7 C -0.1011(11) 0.2684(3) 0.5885(4) 0.079(2) Uani 1 1 d . . . . .
H7 H -0.121599 0.306049 0.563370 0.095 Uiso 1 1 calc R U . . .
C8 C -0.1236(16) 0.2157(4) 0.5430(5) 0.102(3) Uani 1 1 d . . . . .
H8 H -0.156152 0.217718 0.486714 0.122 Uiso 1 1 calc R U . . .
C9 C -0.0979(14) 0.1603(4) 0.5805(5) 0.094(3) Uani 1 1 d . . . . .
H9 H -0.112369 0.124843 0.549052 0.113 Uiso 1 1 calc R U . . .
C10 C -0.0510(13) 0.1559(3) 0.6642(6) 0.0686(18) Uani 1 1 d . . . . .
C11 C -0.0246(7) 0.2117(3) 0.7069(4) 0.0497(15) Uani 1 1 d . . . . .
C12 C -0.0203(11) 0.1004(4) 0.7078(7) 0.081(3) Uani 1 1 d . . . . .
H12 H -0.027782 0.063533 0.679079 0.098 Uiso 1 1 calc R U . . .
C13 C 0.500000 0.110090 0.750000 0.193(5) Uani 1 2 d S TU P . .
C14 C 0.458690 0.149230 0.679870 0.193(5) Uani 1 1 d . U . . .
C15 C 0.445240 0.214829 0.681641 0.193(5) Uani 1 1 d . U . . .
H15 H 0.398349 0.235127 0.635376 0.231 Uiso 1 1 calc R U . . .
C16 C 0.500000 0.248080 0.750000 0.193(5) Uani 1 2 d S TU P . .
H16 H 0.499998 0.290525 0.750001 0.231 Uiso 1 2 calc R U P . .

loop_
_atom_site_aniso_label
_atom_site_aniso_U_11
_atom_site_aniso_U_22
_atom_site_aniso_U_33
_atom_site_aniso_U_23
_atom_site_aniso_U_13
_atom_site_aniso_U_12
Zn1 0.0442(9) 0.0366(9) 0.0424(9) 0.000 0.0089(3) 0.000
Cl1 0.223(10) 0.158(6) 0.335(13) 0.000 -0.028(5) 0.000
O1 0.054(2) 0.060(2) 0.046(2) 0.0132(17) 0.0018(17) -0.0085(16)
N1 0.063(3) 0.051(3) 0.037(2) -0.004(2) 0.006(2) -0.006(2)
C1 0.049(3) 0.038(2) 0.044(3) -0.001(2) 0.012(2) -0.004(2)
O2 0.0395(19) 0.058(3) 0.082(3) 0.029(2) 0.004(2) 0.0006(19)
C2 0.044(2) 0.039(2) 0.033(2) -0.0022(19) 0.0054(18) -0.0018(19)
Cl3 0.160(6) 0.173(5) 0.090(3) 0.012(4) -0.026(4) -0.053(4)
C3 0.048(3) 0.045(3) 0.035(3) 0.005(2) -0.0006(18) 0.0041(19)
C4 0.033(2) 0.053(3) 0.043(3) 0.011(2) -0.001(2) 0.0050(19)
C5 0.035(3) 0.036(3) 0.036(3) 0.0009(19) -0.0036(16) 0.0040(15)
C6 0.029(2) 0.047(3) 0.043(3) 0.002(2) 0.0028(18) 0.0088(18)
C7 0.100(6) 0.093(5) 0.043(3) 0.003(3) -0.011(3) -0.006(4)
C8 0.147(9) 0.088(5) 0.070(5) -0.027(4) -0.033(5) 0.012(5)
C9 0.127(8) 0.076(5) 0.079(6) -0.031(4) -0.018(5) -0.021(4)
C10 0.089(4) 0.051(4) 0.066(5) -0.010(3) 0.004(5) -0.002(3)
C11 0.048(3) 0.049(3) 0.052(4) -0.001(3) 0.006(2) -0.002(2)
C12 0.108(7) 0.041(4) 0.094(7) -0.003(4) 0.006(4) -0.005(3)
C13 0.184(5) 0.195(6) 0.200(6) 0.000 0.019(4) 0.000
C14 0.184(5) 0.195(6) 0.200(6) 0.000 0.019(4) 0.000
C15 0.184(5) 0.195(6) 0.200(6) 0.000 0.019(4) 0.000
C16 0.184(5) 0.195(6) 0.200(6) 0.000 0.019(4) 0.000

loop_
_atom_type_symbol
_atom_type_description
_atom_type_scat_dispersion_real
_atom_type_scat_dispersion_imag
_atom_type_scat_source
C C 0.0033 0.0016 'International Tables Vol C Tables 4.2.6.8 and 6.1.1.4'
H H 0.0000 0.0000 'International Tables Vol C Tables 4.2.6.8 and 6.1.1.4'
Cl Cl 0.1484 0.1585 'International Tables Vol C Tables 4.2.6.8 and 6.1.1.4'
N N 0.0061 0.0033 'International Tables Vol C Tables 4.2.6.8 and 6.1.1.4'
O O 0.0106 0.0060 'International Tables Vol C Tables 4.2.6.8 and 6.1.1.4'
Zn Zn 0.2839 1.4301 'International Tables Vol C Tables 4.2.6.8 and 6.1.1.4'

loop_
_geom_angle_atom_site_label_1
_geom_angle_atom_site_label_2
_geom_angle_atom_site_label_3
_geom_angle
_geom_angle_site_symmetry_1
_geom_angle_site_symmetry_3
_geom_angle_publ_flag
O1 Zn1 O1 144.3(2) . 4_556 ?
O1 Zn1 N1 103.88(19) . 4_556 ?
O1 Zn1 N1 103.68(19) 4_556 4_556 ?
O1 Zn1 N1 103.68(19) . . ?
O1 Zn1 N1 103.88(19) 4_556 . ?
N1 Zn1 N1 78.1(3) 4_556 . ?
O1 Zn1 O2 97.41(16) . 4_556 ?
O1 Zn1 O2 59.75(15) 4_556 4_556 ?
N1 Zn1 O2 91.20(19) 4_556 4_556 ?
N1 Zn1 O2 158.1(2) . 4_556 ?
O1 Zn1 O2 59.75(15) . . ?
O1 Zn1 O2 97.41(16) 4_556 . ?
N1 Zn1 O2 158.1(2) 4_556 . ?
N1 Zn1 O2 91.20(19) . . ?
O2 Zn1 O2 104.7(3) 4_556 . ?
O1 Zn1 C1 30.35(16) . . ?
O1 Zn1 C1 122.26(17) 4_556 . ?
N1 Zn1 C1 132.89(19) 4_556 . ?
N1 Zn1 C1 98.77(17) . . ?
O2 Zn1 C1 102.46(16) 4_556 . ?
O2 Zn1 C1 29.40(17) . . ?
O1 Zn1 C1 122.26(17) . 4_556 ?
O1 Zn1 C1 30.35(16) 4_556 4_556 ?
N1 Zn1 C1 98.77(17) 4_556 4_556 ?
N1 Zn1 C1 132.89(19) . 4_556 ?
O2 Zn1 C1 29.40(17) 4_556 4_556 ?
O2 Zn1 C1 102.46(16) . 4_556 ?
C1 Zn1 C1 115.1(2) . 4_556 ?
C1 O1 Zn1 95.4(3) . . ?
C11 N1 C7 119.8(5) . . ?
C11 N1 Zn1 113.6(4) . . ?
C7 N1 Zn1 126.7(4) . . ?
O2 C1 O1 121.4(5) . . ?
O2 C1 C2 120.7(5) . . ?
O1 C1 C2 117.9(4) . . ?
O2 C1 Zn1 67.2(3) . . ?
O1 C1 Zn1 54.2(2) . . ?
C2 C1 Zn1 172.1(4) . . ?
C1 O2 Zn1 83.4(3) . . ?
C6 C2 C3 120.6(4) . . ?
C6 C2 C1 119.5(4) . . ?
C3 C2 C1 119.9(5) . . ?
C4 C3 C2 119.7(5) . . ?
C3 C4 C5 121.5(5) . . ?
C6 C5 C4 123.1(5) 5_666 . ?
C6 C5 C5 118.4(5) 5_666 5_666 ?
C4 C5 C5 118.5(5) . 5_666 ?
C2 C6 C5 121.2(4) . 5_666 ?
N1 C7 C8 120.4(7) . . ?
C9 C8 C7 119.9(7) . . ?
C8 C9 C10 121.3(6) . . ?
C9 C10 C11 116.1(6) . . ?
C9 C10 C12 125.0(7) . . ?
C11 C10 C12 118.9(9) . . ?
N1 C11 C10 122.5(6) . . ?
N1 C11 C11 117.4(4) . 4_556 ?
C10 C11 C11 120.1(4) . 4_556 ?
C12 C12 C10 120.9(5) 4_556 . ?
C14 C13 C14 107.013(1) . 4_656 ?
C14 C13 Cl1 126.493(1) . . ?
C14 C13 Cl1 126.494(1) 4_656 . ?
C15 C14 C13 126.4 . . ?
C15 C14 Cl3 108.143(1) . . ?
C13 C14 Cl3 125.416(1) . . ?
C16 C15 C14 121.578(1) . . ?
C15 C16 C15 115.910(2) . 4_656 ?

loop_
_geom_bond_atom_site_label_1
_geom_bond_atom_site_label_2
_geom_bond_distance
_geom_bond_site_symmetry_2
_geom_bond_publ_flag
Zn1 O1 2.041(4) . ?
Zn1 O1 2.041(4) 4_556 ?
Zn1 N1 2.104(5) 4_556 ?
Zn1 N1 2.104(5) . ?
Zn1 O2 2.323(5) 4_556 ?
Zn1 O2 2.323(5) . ?
Zn1 C1 2.504(4) . ?
Zn1 C1 2.504(4) 4_556 ?
Cl1 C13 1.66699(5) . ?
O1 C1 1.271(6) . ?
N1 C11 1.336(9) . ?
N1 C7 1.357(8) . ?
C1 O2 1.237(7) . ?
C1 C2 1.501(6) . ?
C2 C6 1.366(7) . ?
C2 C3 1.406(7) . ?
Cl3 C14 1.50110(4) . ?
C3 C4 1.364(7) . ?
C4 C5 1.418(6) . ?
C5 C6 1.415(7) 5_666 ?
C5 C5 1.428(11) 5_666 ?
C7 C8 1.375(10) . ?
C8 C9 1.366(11) . ?
C9 C10 1.382(12) . ?
C10 C11 1.413(10) . ?
C10 C12 1.420(12) . ?
C11 C11 1.423(14) 4_556 ?
C12 C12 1.38(2) 4_556 ?
C13 C14 1.441972(15) . ?
C13 C14 1.44198(3) 4_656 ?
C14 C15 1.44116(4) . ?
C15 C16 1.37311(3) . ?
